data_4032230
loop_
_publ_author_name
'Zhong, Chang-Zhi'
'Tung, Po-Ting'
'Chao, Tsung-Han'
'Yeh, Ming-Chang P'

_publ_section_title
;
 Gold-Catalyzed Stereoselective Synthesis of Bicyclic Lactams and Ketones
 from N-Tosylynamidomethyl-Tethered Cyclohexenes.
;
_journal_issue 1
_journal_name_full 'The Journal of organic chemistry'
_journal_page_first 481
_journal_page_last 501
_journal_paper_doi 10.1021/acs.joc.6b02479
_journal_volume 82
_journal_year 2017
_chemical_formula_moiety 'C28 H27 N O4 S'
_chemical_formula_sum 'C28 H27 N O4 S'
_chemical_formula_weight 473.57
_chemical_name_systematic
;
 ?
;
_space_group_IT_number 2
_symmetry_cell_setting triclinic
_symmetry_space_group_name_Hall '-P 1'
_symmetry_space_group_name_H-M 'P -1'
_atom_sites_solution_hydrogens geom
_atom_sites_solution_primary direct
_atom_sites_solution_secondary difmap
_audit_creation_method SHELXL-97
_cell_angle_alpha 86.843(3)
_cell_angle_beta 89.521(3)
_cell_angle_gamma 80.881(3)
_cell_formula_units_Z 4
_cell_length_a 10.7590(12)
_cell_length_b 14.4390(15)
_cell_length_c 15.4335(15)
_cell_measurement_reflns_used 0
_cell_measurement_temperature 200(2)
_cell_measurement_theta_max 0
_cell_measurement_theta_min 0
_cell_volume 2363.7(4)
_computing_molecular_graphics 'Ortep-3 for Windows (Farrugia, 1997)'
_computing_publication_material 'WinGX publication routines (Farrugia, 1999)'
_computing_structure_refinement 'SHELXL-97 (Sheldrick, 1997)'
_computing_structure_solution 'SHELXS-86 (Sheldrick, 1986)'
_diffrn_ambient_temperature 200(2)
_diffrn_measured_fraction_theta_full 0.991
_diffrn_measured_fraction_theta_max 0.991
_diffrn_radiation_monochromator graphite
_diffrn_radiation_source 'fine-focus sealed tube'
_diffrn_radiation_type MoK\a
_diffrn_radiation_wavelength 0.71073
_diffrn_reflns_av_R_equivalents 0.0466
_diffrn_reflns_av_sigmaI/netI 0.0996
_diffrn_reflns_limit_h_max 9
_diffrn_reflns_limit_h_min -12
_diffrn_reflns_limit_k_max 15
_diffrn_reflns_limit_k_min -17
_diffrn_reflns_limit_l_max 17
_diffrn_reflns_limit_l_min -18
_diffrn_reflns_number 14421
_diffrn_reflns_theta_full 25.15
_diffrn_reflns_theta_max 25.15
_diffrn_reflns_theta_min 1.32
_exptl_absorpt_coefficient_mu 0.173
_exptl_absorpt_correction_T_max 0.9914
_exptl_absorpt_correction_T_min 0.9729
_exptl_absorpt_correction_type multi-scan
_exptl_crystal_colour colorless
_exptl_crystal_density_diffrn 1.331
_exptl_crystal_density_method 'not measured'
_exptl_crystal_description prism
_exptl_crystal_F_000 1000
_exptl_crystal_size_max 0.16
_exptl_crystal_size_mid 0.12
_exptl_crystal_size_min 0.05
_refine_diff_density_max 0.273
_refine_diff_density_min -0.311
_refine_diff_density_rms 0.059
_refine_ls_extinction_method none
_refine_ls_goodness_of_fit_ref 0.990
_refine_ls_hydrogen_treatment constr
_refine_ls_matrix_type full
_refine_ls_number_parameters 613
_refine_ls_number_reflns 8393
_refine_ls_number_restraints 0
_refine_ls_restrained_S_all 0.990
_refine_ls_R_factor_all 0.1199
_refine_ls_R_factor_gt 0.0594
_refine_ls_shift/su_max 0.000
_refine_ls_shift/su_mean 0.000
_refine_ls_structure_factor_coef Fsqd
_refine_ls_weighting_details 'calc w=1/[\s^2^(Fo^2^)+(0.0509P)^2^+0.8062P] where P=(Fo^2^+2Fc^2^)/3'
_refine_ls_weighting_scheme calc
_refine_ls_wR_factor_gt 0.1131
_refine_ls_wR_factor_ref 0.1454
_reflns_number_gt 4922
_reflns_number_total 8393
_reflns_threshold_expression >2sigma(I)
_cod_data_source_file jo6b02479_si_003.cif
_cod_data_source_block a16871
_cod_database_code 4032230

loop_
_symmetry_equiv_pos_as_xyz
'x, y, z'
'-x, -y, -z'

loop_
_atom_site_label
_atom_site_type_symbol
_atom_site_fract_x
_atom_site_fract_y
_atom_site_fract_z
_atom_site_U_iso_or_equiv
_atom_site_adp_type
_atom_site_occupancy
_atom_site_symmetry_multiplicity
_atom_site_calc_flag
_atom_site_refinement_flags
C1 C -0.2208(3) 0.9291(2) 0.1009(2) 0.0296(9) Uani 1 1 d .
C2 C -0.2102(3) 0.9265(2) 0.0111(2) 0.0355(9) Uani 1 1 d .
H2 H -0.1360 0.9396 -0.0176 0.043 Uiso 1 1 calc R
C3 C -0.3099(4) 0.9044(3) -0.0356(3) 0.0404(10) Uani 1 1 d .
H3 H -0.3039 0.9040 -0.0970 0.048 Uiso 1 1 calc R
C4 C -0.4187(4) 0.8828(3) 0.0049(3) 0.0392(10) Uani 1 1 d .
C5 C -0.5253(4) 0.8596(3) -0.0479(3) 0.0572(13) Uani 1 1 d .
H5A H -0.5934 0.8459 -0.0091 0.086 Uiso 1 1 calc R
H5B H -0.4954 0.8046 -0.0812 0.086 Uiso 1 1 calc R
H5C H -0.5567 0.9132 -0.0878 0.086 Uiso 1 1 calc R
C6 C -0.4267(3) 0.8855(3) 0.0941(3) 0.0443(11) Uani 1 1 d .
H6 H -0.5005 0.8715 0.1229 0.053 Uiso 1 1 calc R
C7 C -0.3288(3) 0.9085(3) 0.1424(2) 0.0367(9) Uani 1 1 d .
H7 H -0.3356 0.9100 0.2037 0.044 Uiso 1 1 calc R
C8 C 0.1355(3) 0.8659(2) 0.1175(2) 0.0323(9) Uani 1 1 d .
H8A H 0.1941 0.9004 0.1469 0.039 Uiso 1 1 calc R
H8B H 0.1223 0.8917 0.0569 0.039 Uiso 1 1 calc R
C9 C 0.1838(3) 0.7601(2) 0.1211(2) 0.0296(9) Uani 1 1 d .
H9 H 0.2779 0.7482 0.1204 0.036 Uiso 1 1 calc R
C10 C 0.1344(3) 0.7265(2) 0.2093(2) 0.0249(8) Uani 1 1 d .
H10 H 0.1886 0.7456 0.2553 0.030 Uiso 1 1 calc R
C11 C 0.0059(3) 0.7880(2) 0.2144(2) 0.0255(8) Uani 1 1 d .
C12 C 0.1320(3) 0.7136(3) 0.0460(2) 0.0357(9) Uani 1 1 d .
H12A H 0.0415 0.7391 0.0384 0.043 Uiso 1 1 calc R
H12B H 0.1762 0.7294 -0.0080 0.043 Uiso 1 1 calc R
C13 C 0.1472(3) 0.6075(3) 0.0602(2) 0.0388(10) Uani 1 1 d .
H13A H 0.2379 0.5811 0.0624 0.047 Uiso 1 1 calc R
H13B H 0.1094 0.5810 0.0108 0.047 Uiso 1 1 calc R
C14 C 0.0845(3) 0.5792(3) 0.1442(2) 0.0336(9) Uani 1 1 d .
H14A H 0.0982 0.5099 0.1522 0.040 Uiso 1 1 calc R
H14B H -0.0073 0.6011 0.1398 0.040 Uiso 1 1 calc R
C15 C 0.1359(3) 0.6203(2) 0.2229(2) 0.0252(8) Uani 1 1 d .
H15 H 0.2259 0.5904 0.2300 0.030 Uiso 1 1 calc R
C16 C 0.0667(3) 0.5946(2) 0.3053(2) 0.0291(9) Uani 1 1 d .
C17 C 0.1121(3) 0.6158(2) 0.3921(2) 0.0257(8) Uani 1 1 d .
C18 C 0.0365(3) 0.6057(2) 0.4640(2) 0.0320(9) Uani 1 1 d .
H18 H -0.0440 0.5882 0.4561 0.038 Uiso 1 1 calc R
C19 C 0.0743(3) 0.6203(2) 0.5468(2) 0.0318(9) Uani 1 1 d .
H19 H 0.0198 0.6128 0.5946 0.038 Uiso 1 1 calc R
C20 C 0.1925(3) 0.6461(2) 0.5609(2) 0.0273(8) Uani 1 1 d .
C21 C 0.2677(3) 0.6562(2) 0.4886(2) 0.0297(9) Uani 1 1 d .
H21 H 0.3476 0.6748 0.4963 0.036 Uiso 1 1 calc R
C22 C 0.2310(3) 0.6403(2) 0.4057(2) 0.0283(8) Uani 1 1 d .
H22 H 0.2863 0.6460 0.3581 0.034 Uiso 1 1 calc R
C23 C 0.2345(3) 0.6623(2) 0.6501(2) 0.0293(9) Uani 1 1 d .
C24 C 0.1831(4) 0.6239(3) 0.7231(2) 0.0400(10) Uani 1 1 d .
H24 H 0.1212 0.5846 0.7165 0.048 Uiso 1 1 calc R
C25 C 0.2195(4) 0.6411(3) 0.8064(3) 0.0501(11) Uani 1 1 d .
H25 H 0.1834 0.6134 0.8558 0.060 Uiso 1 1 calc R
C26 C 0.3085(4) 0.6989(3) 0.8163(3) 0.0520(12) Uani 1 1 d .
H26 H 0.3325 0.7123 0.8728 0.062 Uiso 1 1 calc R
C27 C 0.3622(4) 0.7367(3) 0.7448(3) 0.0488(11) Uani 1 1 d .
H27 H 0.4242 0.7758 0.7519 0.059 Uiso 1 1 calc R
C28 C 0.3268(3) 0.7184(3) 0.6625(2) 0.0374(10) Uani 1 1 d .
H28 H 0.3658 0.7444 0.6134 0.045 Uiso 1 1 calc R
C29 C 0.2806(3) 0.9280(2) 0.4073(2) 0.0294(9) Uani 1 1 d .
C30 C 0.2879(3) 0.9279(2) 0.4972(2) 0.0367(10) Uani 1 1 d .
H30 H 0.3614 0.9415 0.5243 0.044 Uiso 1 1 calc R
C31 C 0.1866(4) 0.9076(3) 0.5466(3) 0.0427(10) Uani 1 1 d .
H31 H 0.1906 0.9087 0.6080 0.051 Uiso 1 1 calc R
C32 C 0.0790(3) 0.8857(2) 0.5084(3) 0.0408(10) Uani 1 1 d .
C33 C -0.0295(4) 0.8633(3) 0.5645(3) 0.0621(13) Uani 1 1 d .
H33A H -0.0970 0.8493 0.5276 0.093 Uiso 1 1 calc R
H33B H -0.0613 0.9175 0.5985 0.093 Uiso 1 1 calc R
H33C H -0.0004 0.8088 0.6039 0.093 Uiso 1 1 calc R
C34 C 0.0741(4) 0.8867(3) 0.4186(3) 0.0422(10) Uani 1 1 d .
H34 H 0.0011 0.8727 0.3912 0.051 Uiso 1 1 calc R
C35 C 0.1736(3) 0.9076(2) 0.3685(3) 0.0372(10) Uani 1 1 d .
H35 H 0.1686 0.9079 0.3070 0.045 Uiso 1 1 calc R
C36 C 0.6394(3) 0.8606(2) 0.3962(2) 0.0323(9) Uani 1 1 d .
H36A H 0.6270 0.8879 0.4537 0.039 Uiso 1 1 calc R
H36B H 0.6981 0.8940 0.3615 0.039 Uiso 1 1 calc R
C37 C 0.6872(3) 0.7548(2) 0.4050(2) 0.0284(8) Uani 1 1 d .
H37 H 0.7813 0.7426 0.4050 0.034 Uiso 1 1 calc R
C38 C 0.6361(3) 0.7194(2) 0.3225(2) 0.0254(8) Uani 1 1 d .
H38 H 0.6907 0.7359 0.2731 0.030 Uiso 1 1 calc R
C39 C 0.5084(3) 0.7809(2) 0.3104(2) 0.0278(8) Uani 1 1 d .
C40 C 0.6367(3) 0.7111(3) 0.4876(2) 0.0361(9) Uani 1 1 d .
H40A H 0.5464 0.7366 0.4939 0.043 Uiso 1 1 calc R
H40B H 0.6818 0.7287 0.5384 0.043 Uiso 1 1 calc R
C41 C 0.6524(3) 0.6042(3) 0.4872(2) 0.0362(9) Uani 1 1 d .
H41A H 0.7431 0.5779 0.4857 0.043 Uiso 1 1 calc R
H41B H 0.6161 0.5791 0.5410 0.043 Uiso 1 1 calc R
C42 C 0.5870(3) 0.5744(2) 0.4089(2) 0.0301(9) Uani 1 1 d .
H42A H 0.4955 0.5970 0.4129 0.036 Uiso 1 1 calc R
H42B H 0.5997 0.5049 0.4094 0.036 Uiso 1 1 calc R
C43 C 0.6364(3) 0.6126(2) 0.3237(2) 0.0271(8) Uani 1 1 d .
H43 H 0.7262 0.5824 0.3186 0.033 Uiso 1 1 calc R
C44 C 0.5662(3) 0.5838(2) 0.2460(2) 0.0311(9) Uani 1 1 d .
C45 C 0.6099(3) 0.6038(2) 0.1561(2) 0.0273(8) Uani 1 1 d .
C46 C 0.7300(3) 0.6241(3) 0.1369(2) 0.0352(10) Uani 1 1 d .
H46 H 0.7874 0.6276 0.1825 0.042 Uiso 1 1 calc R
C47 C 0.7658(3) 0.6390(3) 0.0517(2) 0.0378(10) Uani 1 1 d .
H47 H 0.8482 0.6524 0.0402 0.045 Uiso 1 1 calc R
C48 C 0.6856(3) 0.6352(2) -0.0179(2) 0.0306(9) Uani 1 1 d .
C49 C 0.5656(3) 0.6137(2) 0.0030(2) 0.0339(9) Uani 1 1 d .
H49 H 0.5081 0.6097 -0.0424 0.041 Uiso 1 1 calc R
C50 C 0.5294(3) 0.5984(2) 0.0874(2) 0.0340(9) Uani 1 1 d .
H50 H 0.4477 0.5838 0.0989 0.041 Uiso 1 1 calc R
C51 C 0.7246(3) 0.6525(2) -0.1090(2) 0.0304(9) Uani 1 1 d .
C52 C 0.8218(4) 0.7049(3) -0.1281(2) 0.0419(10) Uani 1 1 d .
H52 H 0.8629 0.7290 -0.0821 0.050 Uiso 1 1 calc R
C53 C 0.8585(4) 0.7217(3) -0.2121(3) 0.0515(12) Uani 1 1 d .
H53 H 0.9240 0.7576 -0.2239 0.062 Uiso 1 1 calc R
C54 C 0.7998(4) 0.6862(3) -0.2795(3) 0.0579(13) Uani 1 1 d .
H54 H 0.8247 0.6979 -0.3378 0.069 Uiso 1 1 calc R
C55 C 0.7052(4) 0.6340(3) -0.2618(3) 0.0514(12) Uani 1 1 d .
H55 H 0.6653 0.6093 -0.3080 0.062 Uiso 1 1 calc R
C56 C 0.6680(3) 0.6174(3) -0.1771(2) 0.0391(10) Uani 1 1 d .
H56 H 0.6026 0.5812 -0.1657 0.047 Uiso 1 1 calc R
N1 N 0.0141(2) 0.8700(2) 0.16515(18) 0.0282(7) Uani 1 1 d .
N2 N 0.5172(2) 0.86417(19) 0.35022(18) 0.0293(7) Uani 1 1 d .
O1 O -0.1417(2) 0.98063(17) 0.24679(16) 0.0419(7) Uani 1 1 d .
O2 O -0.0450(2) 1.03319(16) 0.10983(17) 0.0405(7) Uani 1 1 d .
O3 O -0.0866(2) 0.77174(16) 0.25492(15) 0.0326(6) Uani 1 1 d .
O4 O -0.0261(2) 0.55551(18) 0.30080(16) 0.0423(7) Uani 1 1 d .
O5 O 0.3648(2) 0.97410(17) 0.25535(15) 0.0418(7) Uani 1 1 d .
O6 O 0.4597(2) 1.02858(16) 0.38598(17) 0.0447(7) Uani 1 1 d .
O7 O 0.4161(2) 0.76460(16) 0.27319(15) 0.0324(6) Uani 1 1 d .
O8 O 0.4746(2) 0.54441(18) 0.25797(16) 0.0435(7) Uani 1 1 d .
S1 S -0.09924(8) 0.96361(7) 0.16040(6) 0.0322(3) Uani 1 1 d .
S2 S 0.40495(9) 0.95858(7) 0.34390(6) 0.0338(3) Uani 1 1 d .

loop_
_atom_site_aniso_label
_atom_site_aniso_U_11
_atom_site_aniso_U_22
_atom_site_aniso_U_33
_atom_site_aniso_U_23
_atom_site_aniso_U_13
_atom_site_aniso_U_12
C1 0.026(2) 0.029(2) 0.031(2) 0.0049(17) -0.0015(17) 0.0024(16)
C2 0.034(2) 0.035(2) 0.036(2) 0.0009(18) 0.0035(18) -0.0015(18)
C3 0.053(3) 0.035(2) 0.030(2) -0.0039(18) -0.008(2) 0.003(2)
C4 0.038(2) 0.027(2) 0.051(3) 0.0042(19) -0.011(2) -0.0001(18)
C5 0.053(3) 0.037(3) 0.081(4) -0.002(2) -0.026(2) -0.005(2)
C6 0.029(2) 0.045(3) 0.057(3) 0.009(2) -0.003(2) -0.0078(19)
C7 0.033(2) 0.041(2) 0.033(2) 0.0093(18) -0.0006(18) -0.0008(18)
C8 0.029(2) 0.041(2) 0.027(2) 0.0051(17) 0.0024(17) -0.0072(17)
C9 0.0225(19) 0.040(2) 0.026(2) -0.0019(17) 0.0023(16) -0.0033(17)
C10 0.0179(18) 0.030(2) 0.027(2) -0.0041(16) -0.0024(15) -0.0040(15)
C11 0.024(2) 0.031(2) 0.021(2) -0.0015(16) -0.0006(16) -0.0048(16)
C12 0.034(2) 0.046(3) 0.026(2) -0.0047(18) 0.0044(17) -0.0032(18)
C13 0.030(2) 0.048(3) 0.039(3) -0.015(2) -0.0004(18) -0.0032(19)
C14 0.027(2) 0.036(2) 0.038(2) -0.0072(18) -0.0056(17) -0.0018(17)
C15 0.0200(18) 0.027(2) 0.028(2) -0.0022(16) -0.0025(15) -0.0009(15)
C16 0.026(2) 0.024(2) 0.036(2) 0.0035(17) -0.0082(17) -0.0011(16)
C17 0.0249(19) 0.0208(19) 0.030(2) 0.0019(16) -0.0025(16) -0.0001(15)
C18 0.024(2) 0.031(2) 0.040(2) 0.0010(18) 0.0014(18) -0.0044(16)
C19 0.030(2) 0.033(2) 0.031(2) 0.0025(17) 0.0056(17) -0.0039(17)
C20 0.026(2) 0.026(2) 0.029(2) 0.0005(16) 0.0010(16) 0.0011(16)
C21 0.0185(18) 0.038(2) 0.032(2) -0.0017(17) -0.0014(16) -0.0046(16)
C22 0.0216(19) 0.034(2) 0.027(2) 0.0029(17) 0.0022(16) -0.0017(16)
C23 0.028(2) 0.030(2) 0.028(2) -0.0025(17) 0.0017(17) 0.0014(17)
C24 0.043(2) 0.046(3) 0.032(2) -0.004(2) 0.0064(19) -0.012(2)
C25 0.060(3) 0.064(3) 0.026(2) -0.001(2) 0.010(2) -0.011(2)
C26 0.051(3) 0.073(3) 0.033(3) -0.008(2) -0.003(2) -0.010(2)
C27 0.042(3) 0.064(3) 0.042(3) -0.005(2) -0.007(2) -0.014(2)
C28 0.033(2) 0.045(3) 0.033(2) -0.0008(19) 0.0002(18) -0.0044(19)
C29 0.030(2) 0.025(2) 0.032(2) -0.0071(17) 0.0002(17) 0.0004(16)
C30 0.037(2) 0.035(2) 0.039(3) -0.0081(19) -0.0046(19) -0.0032(18)
C31 0.057(3) 0.036(2) 0.032(2) -0.0004(19) 0.007(2) 0.001(2)
C32 0.034(2) 0.023(2) 0.063(3) -0.005(2) 0.011(2) 0.0037(17)
C33 0.057(3) 0.041(3) 0.086(4) -0.003(2) 0.029(3) -0.002(2)
C34 0.035(2) 0.038(2) 0.054(3) -0.016(2) -0.001(2) -0.0039(19)
C35 0.034(2) 0.036(2) 0.042(3) -0.0155(19) 0.0010(19) -0.0005(18)
C36 0.029(2) 0.040(2) 0.030(2) -0.0047(18) -0.0044(17) -0.0093(17)
C37 0.0199(19) 0.039(2) 0.028(2) -0.0031(17) -0.0011(16) -0.0084(16)
C38 0.0201(18) 0.034(2) 0.022(2) -0.0031(16) 0.0022(15) -0.0043(16)
C39 0.025(2) 0.034(2) 0.024(2) 0.0004(17) 0.0031(17) -0.0054(17)
C40 0.032(2) 0.049(3) 0.028(2) -0.0015(18) -0.0032(17) -0.0100(19)
C41 0.031(2) 0.043(2) 0.033(2) 0.0079(18) -0.0040(17) -0.0046(18)
C42 0.027(2) 0.029(2) 0.034(2) 0.0005(17) 0.0015(17) -0.0011(16)
C43 0.0179(18) 0.031(2) 0.031(2) -0.0051(17) 0.0031(15) -0.0005(15)
C44 0.0212(19) 0.031(2) 0.040(2) -0.0105(18) 0.0048(17) 0.0009(17)
C45 0.0243(19) 0.028(2) 0.030(2) -0.0067(16) 0.0012(16) -0.0022(16)
C46 0.021(2) 0.057(3) 0.027(2) -0.0091(19) -0.0028(16) -0.0053(18)
C47 0.022(2) 0.063(3) 0.031(2) -0.010(2) 0.0036(17) -0.0100(19)
C48 0.028(2) 0.030(2) 0.032(2) -0.0090(17) -0.0034(17) 0.0029(16)
C49 0.031(2) 0.036(2) 0.034(2) -0.0052(18) -0.0107(18) -0.0042(17)
C50 0.028(2) 0.036(2) 0.039(3) -0.0043(19) -0.0036(18) -0.0070(17)
C51 0.027(2) 0.035(2) 0.027(2) -0.0034(17) -0.0019(17) 0.0024(17)
C52 0.043(2) 0.056(3) 0.027(2) -0.007(2) 0.0009(19) -0.006(2)
C53 0.045(3) 0.062(3) 0.047(3) -0.001(2) 0.005(2) -0.008(2)
C54 0.050(3) 0.091(4) 0.028(3) 0.001(2) 0.005(2) 0.002(3)
C55 0.050(3) 0.072(3) 0.031(3) -0.005(2) -0.008(2) -0.004(2)
C56 0.038(2) 0.049(3) 0.028(2) -0.0044(19) -0.0047(18) -0.0010(19)
N1 0.0216(16) 0.0333(18) 0.0288(18) 0.0034(14) 0.0040(13) -0.0032(13)
N2 0.0220(16) 0.0291(17) 0.0366(19) -0.0060(14) -0.0052(13) -0.0022(13)
O1 0.0471(16) 0.0458(17) 0.0312(16) -0.0105(13) 0.0030(13) 0.0001(13)
O2 0.0403(15) 0.0307(15) 0.0515(18) 0.0066(13) 0.0040(13) -0.0122(12)
O3 0.0242(13) 0.0407(16) 0.0325(15) 0.0021(12) 0.0074(12) -0.0060(12)
O4 0.0410(16) 0.0496(18) 0.0412(17) 0.0049(13) -0.0071(13) -0.0241(14)
O5 0.0458(16) 0.0459(17) 0.0305(16) 0.0060(13) -0.0034(13) -0.0001(13)
O6 0.0479(16) 0.0294(15) 0.0594(19) -0.0087(13) -0.0030(14) -0.0120(13)
O7 0.0221(13) 0.0386(15) 0.0370(16) -0.0050(12) -0.0082(12) -0.0051(11)
O8 0.0362(16) 0.0553(18) 0.0443(18) -0.0129(14) 0.0066(13) -0.0207(14)
S1 0.0319(5) 0.0309(6) 0.0325(6) 0.0004(4) -0.0001(4) -0.0019(4)
S2 0.0336(5) 0.0310(6) 0.0361(6) -0.0013(4) -0.0023(4) -0.0031(4)

loop_
_atom_type_symbol
_atom_type_description
_atom_type_scat_dispersion_real
_atom_type_scat_dispersion_imag
_atom_type_scat_source
C C 0.0033 0.0016 'International Tables Vol C Tables 4.2.6.8 and 6.1.1.4'
H H 0.0000 0.0000 'International Tables Vol C Tables 4.2.6.8 and 6.1.1.4'
N N 0.0061 0.0033 'International Tables Vol C Tables 4.2.6.8 and 6.1.1.4'
O O 0.0106 0.0060 'International Tables Vol C Tables 4.2.6.8 and 6.1.1.4'
S S 0.1246 0.1234 'International Tables Vol C Tables 4.2.6.8 and 6.1.1.4'

loop_
_geom_angle_atom_site_label_1
_geom_angle_atom_site_label_2
_geom_angle_atom_site_label_3
_geom_angle
C7 C1 C2 120.3(3)
C7 C1 S1 120.4(3)
C2 C1 S1 119.3(3)
C3 C2 C1 118.7(4)
C3 C2 H2 120.6
C1 C2 H2 120.6
C2 C3 C4 121.9(4)
C2 C3 H3 119.0
C4 C3 H3 119.0
C6 C4 C3 118.2(3)
C6 C4 C5 121.3(4)
C3 C4 C5 120.5(4)
C4 C5 H5A 109.5
C4 C5 H5B 109.5
H5A C5 H5B 109.5
C4 C5 H5C 109.5
H5A C5 H5C 109.5
H5B C5 H5C 109.5
C4 C6 C7 121.0(4)
C4 C6 H6 119.5
C7 C6 H6 119.5
C1 C7 C6 119.8(4)
C1 C7 H7 120.1
C6 C7 H7 120.1
N1 C8 C9 101.8(3)
N1 C8 H8A 111.4
C9 C8 H8A 111.4
N1 C8 H8B 111.4
C9 C8 H8B 111.4
H8A C8 H8B 109.3
C12 C9 C8 111.2(3)
C12 C9 C10 112.0(3)
C8 C9 C10 102.7(3)
C12 C9 H9 110.3
C8 C9 H9 110.3
C10 C9 H9 110.3
C11 C10 C15 116.0(3)
C11 C10 C9 102.1(3)
C15 C10 C9 115.8(3)
C11 C10 H10 107.4
C15 C10 H10 107.4
C9 C10 H10 107.4
O3 C11 N1 125.2(3)
O3 C11 C10 128.3(3)
N1 C11 C10 106.5(3)
C13 C12 C9 112.6(3)
C13 C12 H12A 109.1
C9 C12 H12A 109.1
C13 C12 H12B 109.1
C9 C12 H12B 109.1
H12A C12 H12B 107.8
C12 C13 C14 111.3(3)
C12 C13 H13A 109.4
C14 C13 H13A 109.4
C12 C13 H13B 109.4
C14 C13 H13B 109.4
H13A C13 H13B 108.0
C13 C14 C15 112.1(3)
C13 C14 H14A 109.2
C15 C14 H14A 109.2
C13 C14 H14B 109.2
C15 C14 H14B 109.2
H14A C14 H14B 107.9
C10 C15 C14 111.9(3)
C10 C15 C16 112.4(3)
C14 C15 C16 110.8(3)
C10 C15 H15 107.1
C14 C15 H15 107.1
C16 C15 H15 107.1
O4 C16 C17 119.4(3)
O4 C16 C15 120.2(3)
C17 C16 C15 120.4(3)
C18 C17 C22 117.8(3)
C18 C17 C16 118.8(3)
C22 C17 C16 123.2(3)
C19 C18 C17 122.1(3)
C19 C18 H18 118.9
C17 C18 H18 118.9
C18 C19 C20 120.5(3)
C18 C19 H19 119.8
C20 C19 H19 119.8
C21 C20 C19 117.1(3)
C21 C20 C23 121.8(3)
C19 C20 C23 121.0(3)
C20 C21 C22 122.6(3)
C20 C21 H21 118.7
C22 C21 H21 118.7
C21 C22 C17 119.9(3)
C21 C22 H22 120.1
C17 C22 H22 120.1
C24 C23 C28 117.4(3)
C24 C23 C20 121.7(3)
C28 C23 C20 120.9(3)
C23 C24 C25 121.8(4)
C23 C24 H24 119.1
C25 C24 H24 119.1
C26 C25 C24 119.3(4)
C26 C25 H25 120.3
C24 C25 H25 120.3
C27 C26 C25 120.0(4)
C27 C26 H26 120.0
C25 C26 H26 120.0
C26 C27 C28 120.4(4)
C26 C27 H27 119.8
C28 C27 H27 119.8
C27 C28 C23 121.0(4)
C27 C28 H28 119.5
C23 C28 H28 119.5
C35 C29 C30 120.0(3)
C35 C29 S2 120.4(3)
C30 C29 S2 119.5(3)
C31 C30 C29 119.0(3)
C31 C30 H30 120.5
C29 C30 H30 120.5
C30 C31 C32 121.5(4)
C30 C31 H31 119.2
C32 C31 H31 119.2
C34 C32 C31 118.2(4)
C34 C32 C33 121.8(4)
C31 C32 C33 120.0(4)
C32 C33 H33A 109.5
C32 C33 H33B 109.5
H33A C33 H33B 109.5
C32 C33 H33C 109.5
H33A C33 H33C 109.5
H33B C33 H33C 109.5
C35 C34 C32 121.0(4)
C35 C34 H34 119.5
C32 C34 H34 119.5
C34 C35 C29 120.2(4)
C34 C35 H35 119.9
C29 C35 H35 119.9
N2 C36 C37 102.0(2)
N2 C36 H36A 111.4
C37 C36 H36A 111.4
N2 C36 H36B 111.4
C37 C36 H36B 111.4
H36A C36 H36B 109.2
C40 C37 C36 110.9(3)
C40 C37 C38 112.4(3)
C36 C37 C38 102.6(3)
C40 C37 H37 110.2
C36 C37 H37 110.2
C38 C37 H37 110.2
C39 C38 C43 116.0(3)
C39 C38 C37 103.1(3)
C43 C38 C37 115.2(3)
C39 C38 H38 107.3
C43 C38 H38 107.3
C37 C38 H38 107.3
O7 C39 N2 125.1(3)
O7 C39 C38 128.8(3)
N2 C39 C38 106.0(3)
C37 C40 C41 112.3(3)
C37 C40 H40A 109.1
C41 C40 H40A 109.1
C37 C40 H40B 109.1
C41 C40 H40B 109.1
H40A C40 H40B 107.9
C42 C41 C40 110.6(3)
C42 C41 H41A 109.5
C40 C41 H41A 109.5
C42 C41 H41B 109.5
C40 C41 H41B 109.5
H41A C41 H41B 108.1
C41 C42 C43 112.3(3)
C41 C42 H42A 109.1
C43 C42 H42A 109.1
C41 C42 H42B 109.1
C43 C42 H42B 109.1
H42A C42 H42B 107.9
C42 C43 C38 112.3(3)
C42 C43 C44 111.1(3)
C38 C43 C44 112.5(3)
C42 C43 H43 106.8
C38 C43 H43 106.8
C44 C43 H43 106.8
O8 C44 C45 120.1(3)
O8 C44 C43 120.0(3)
C45 C44 C43 119.9(3)
C46 C45 C50 117.9(3)
C46 C45 C44 123.4(3)
C50 C45 C44 118.7(3)
C47 C46 C45 120.3(3)
C47 C46 H46 119.8
C45 C46 H46 119.8
C46 C47 C48 122.5(3)
C46 C47 H47 118.8
C48 C47 H47 118.8
C47 C48 C49 116.2(3)
C47 C48 C51 121.9(3)
C49 C48 C51 121.9(3)
C50 C49 C48 121.8(3)
C50 C49 H49 119.1
C48 C49 H49 119.1
C49 C50 C45 121.3(3)
C49 C50 H50 119.3
C45 C50 H50 119.3
C56 C51 C52 118.1(3)
C56 C51 C48 121.4(3)
C52 C51 C48 120.6(3)
C53 C52 C51 121.1(4)
C53 C52 H52 119.4
C51 C52 H52 119.4
C52 C53 C54 119.9(4)
C52 C53 H53 120.1
C54 C53 H53 120.1
C55 C54 C53 119.7(4)
C55 C54 H54 120.1
C53 C54 H54 120.1
C54 C55 C56 120.4(4)
C54 C55 H55 119.8
C56 C55 H55 119.8
C51 C56 C55 120.8(4)
C51 C56 H56 119.6
C55 C56 H56 119.6
C11 N1 C8 112.6(3)
C11 N1 S1 123.8(2)
C8 N1 S1 123.6(2)
C39 N2 C36 112.6(3)
C39 N2 S2 123.5(2)
C36 N2 S2 123.9(2)
O1 S1 O2 120.51(15)
O1 S1 N1 107.86(15)
O2 S1 N1 104.02(15)
O1 S1 C1 109.23(16)
O2 S1 C1 109.23(16)
N1 S1 C1 104.80(15)
O6 S2 O5 120.44(16)
O6 S2 N2 103.85(14)
O5 S2 N2 107.88(15)
O6 S2 C29 109.04(16)
O5 S2 C29 109.07(16)
N2 S2 C29 105.50(16)

loop_
_geom_bond_atom_site_label_1
_geom_bond_atom_site_label_2
_geom_bond_distance
C1 C7 1.387(5)
C1 C2 1.391(5)
C1 S1 1.755(3)
C2 C3 1.385(5)
C2 H2 0.9500
C3 C4 1.393(5)
C3 H3 0.9500
C4 C6 1.382(5)
C4 C5 1.503(5)
C5 H5A 0.9800
C5 H5B 0.9800
C5 H5C 0.9800
C6 C7 1.388(5)
C6 H6 0.9500
C7 H7 0.9500
C8 N1 1.489(4)
C8 C9 1.532(5)
C8 H8A 0.9900
C8 H8B 0.9900
C9 C12 1.523(4)
C9 C10 1.539(5)
C9 H9 1.0000
C10 C11 1.524(4)
C10 C15 1.534(4)
C10 H10 1.0000
C11 O3 1.218(4)
C11 N1 1.386(4)
C12 C13 1.518(5)
C12 H12A 0.9900
C12 H12B 0.9900
C13 C14 1.522(5)
C13 H13A 0.9900
C13 H13B 0.9900
C14 C15 1.526(4)
C14 H14A 0.9900
C14 H14B 0.9900
C15 C16 1.526(5)
C15 H15 1.0000
C16 O4 1.227(4)
C16 C17 1.494(4)
C17 C18 1.385(5)
C17 C22 1.400(4)
C18 C19 1.381(5)
C18 H18 0.9500
C19 C20 1.403(5)
C19 H19 0.9500
C20 C21 1.387(5)
C20 C23 1.494(5)
C21 C22 1.385(4)
C21 H21 0.9500
C22 H22 0.9500
C23 C24 1.379(5)
C23 C28 1.399(5)
C24 C25 1.393(5)
C24 H24 0.9500
C25 C26 1.380(5)
C25 H25 0.9500
C26 C27 1.368(5)
C26 H26 0.9500
C27 C28 1.381(5)
C27 H27 0.9500
C28 H28 0.9500
C29 C35 1.382(5)
C29 C30 1.390(5)
C29 S2 1.749(4)
C30 C31 1.385(5)
C30 H30 0.9500
C31 C32 1.391(5)
C31 H31 0.9500
C32 C34 1.387(5)
C32 C33 1.513(5)
C33 H33A 0.9800
C33 H33B 0.9800
C33 H33C 0.9800
C34 C35 1.377(5)
C34 H34 0.9500
C35 H35 0.9500
C36 N2 1.492(4)
C36 C37 1.531(5)
C36 H36A 0.9900
C36 H36B 0.9900
C37 C40 1.526(5)
C37 C38 1.536(4)
C37 H37 1.0000
C38 C39 1.520(4)
C38 C43 1.539(4)
C38 H38 1.0000
C39 O7 1.212(4)
C39 N2 1.396(4)
C40 C41 1.525(5)
C40 H40A 0.9900
C40 H40B 0.9900
C41 C42 1.519(4)
C41 H41A 0.9900
C41 H41B 0.9900
C42 C43 1.522(5)
C42 H42A 0.9900
C42 H42B 0.9900
C43 C44 1.532(4)
C43 H43 1.0000
C44 O8 1.222(4)
C44 C45 1.489(5)
C45 C46 1.395(4)
C45 C50 1.389(4)
C46 C47 1.383(5)
C46 H46 0.9500
C47 C48 1.392(4)
C47 H47 0.9500
C48 C49 1.405(5)
C48 C51 1.482(5)
C49 C50 1.372(5)
C49 H49 0.9500
C50 H50 0.9500
C51 C56 1.379(4)
C51 C52 1.405(5)
C52 C53 1.372(5)
C52 H52 0.9500
C53 C54 1.384(5)
C53 H53 0.9500
C54 C55 1.376(6)
C54 H54 0.9500
C55 C56 1.385(5)
C55 H55 0.9500
C56 H56 0.9500
N1 S1 1.669(3)
N2 S2 1.671(3)
O1 S1 1.427(2)
O2 S1 1.432(2)
O5 S2 1.432(2)
O6 S2 1.434(2)
